data_2207541
loop_
_publ_author_name
'Handong Yin'
'Shaowen Chen'
'Daqi Wang'

_publ_section_title
;
 Dichlorodiphenylbis(pyridine-\k<i>N</i>)tin(IV)
;
_journal_coeditor_code HB6294
_journal_issue 12
_journal_name_full 'Acta Crystallographica Section E'
_journal_page_first m2568
_journal_page_last m2569
_journal_paper_doi 10.1107/S1600536805035956
_journal_volume 61
_journal_year 2005
_chemical_formula_iupac '[Sn (C6 H5)2 Cl2 (C5 H5 N)2]'
_chemical_formula_moiety 'C22 H20 Cl2 N2 Sn'
_chemical_formula_sum 'C22 H20 Cl2 N2 Sn'
_chemical_formula_weight 501.99
_chemical_name_systematic
;
Dichlorodiphenylbis(pyridine-\kN)tin(IV)
;
_space_group_IT_number 14
_symmetry_cell_setting monoclinic
_symmetry_space_group_name_Hall '-P 2yn'
_symmetry_space_group_name_H-M 'P 1 21/n 1'
_atom_sites_solution_hydrogens geom
_atom_sites_solution_primary direct
_atom_sites_solution_secondary difmap
_audit_creation_method SHELXL-97
_cell_angle_alpha 90.00
_cell_angle_beta 91.584(4)
_cell_angle_gamma 90.00
_cell_formula_units_Z 4
_cell_length_a 9.445(3)
_cell_length_b 16.720(5)
_cell_length_c 13.474(4)
_cell_measurement_reflns_used 3361
_cell_measurement_temperature 298(2)
_cell_measurement_theta_max 25.73
_cell_measurement_theta_min 2.44
_cell_volume 2127.0(11)
_computing_cell_refinement 'SAINT (Siemens, 1996)'
_computing_data_collection 'SMART (Siemens, 1996)'
_computing_data_reduction 'SAINT '
_computing_molecular_graphics 'SHELXTL (Sheldrick, 1997b)'
_computing_publication_material SHELXTL
_computing_structure_refinement 'SHELXL97 (Sheldrick, 1997a)'
_computing_structure_solution 'SHELXS97 (Sheldrick, 1997a)'
_diffrn_ambient_temperature 298(2)
_diffrn_measured_fraction_theta_full 0.965
_diffrn_measured_fraction_theta_max 0.965
_diffrn_measurement_device_type 'Siemens SMART CCD'
_diffrn_measurement_method '\f and \w'
_diffrn_radiation_monochromator graphite
_diffrn_radiation_source 'fine-focus sealed tube'
_diffrn_radiation_type MoK\a
_diffrn_radiation_wavelength 0.71073
_diffrn_reflns_av_R_equivalents 0.0417
_diffrn_reflns_av_sigmaI/netI 0.0617
_diffrn_reflns_limit_h_max 12
_diffrn_reflns_limit_h_min -11
_diffrn_reflns_limit_k_max 22
_diffrn_reflns_limit_k_min -16
_diffrn_reflns_limit_l_max 17
_diffrn_reflns_limit_l_min -14
_diffrn_reflns_number 13388
_diffrn_reflns_theta_full 28.36
_diffrn_reflns_theta_max 28.36
_diffrn_reflns_theta_min 1.94
_diffrn_standards_number 0
_exptl_absorpt_coefficient_mu 1.461
_exptl_absorpt_correction_T_max 0.621
_exptl_absorpt_correction_T_min 0.541
_exptl_absorpt_correction_type multi-scan
_exptl_absorpt_process_details '(SADABS; Sheldrick, 1996)'
_exptl_crystal_colour colorless
_exptl_crystal_density_diffrn 1.568
_exptl_crystal_density_method 'not measured'
_exptl_crystal_description block
_exptl_crystal_F_000 1000
_exptl_crystal_size_max 0.48
_exptl_crystal_size_mid 0.39
_exptl_crystal_size_min 0.36
_refine_diff_density_max 1.121
_refine_diff_density_min -0.486
_refine_ls_extinction_method none
_refine_ls_goodness_of_fit_ref 1.001
_refine_ls_hydrogen_treatment constr
_refine_ls_matrix_type full
_refine_ls_number_parameters 244
_refine_ls_number_reflns 5142
_refine_ls_number_restraints 0
_refine_ls_restrained_S_all 1.001
_refine_ls_R_factor_all 0.0987
_refine_ls_R_factor_gt 0.0376
_refine_ls_shift/su_max 0.001
_refine_ls_shift/su_mean 0.000
_refine_ls_structure_factor_coef Fsqd
_refine_ls_weighting_details 'calc w = 1/[\s^2^(Fo^2^)+(0.0399P)^2^+0.5683P] where P = (Fo^2^+2Fc^2^)/3'
_refine_ls_weighting_scheme calc
_refine_ls_wR_factor_gt 0.0763
_refine_ls_wR_factor_ref 0.1009
_reflns_number_gt 2752
_reflns_number_total 5142
_reflns_threshold_expression I>2\s(I)
_cod_data_source_file hb6294.cif
_cod_data_source_block I
_cod_depositor_comments
;
The following automatic conversions were performed:
'_symmetry_cell_setting' value 'Monoclinic' changed to 'monoclinic'
according to '/home/saulius/struct/CIF-dictionaries/cif_core.dic'
dictionary named 'cif_core.dic' version 2.4.1 from 2010-06-29.

Automatic conversion script
Id: cif_fix_enum 1527 2010-12-29 10:47:43Z saulius 

The following automatic conversions were performed:

'_symmetry_cell_setting' value 'Monoclinic' changed to 'monoclinic'
according to /home/saulius/struct/CIF-dictionaries/cif_core.dic
dictionary named 'cif_core.dic' version 2.4.1 from 2010-06-29.

Automatic conversion script
Id: cif_fix_values 1715 2011-07-08 13:25:40Z adriana 
;
_cod_original_cell_volume 2127.0(10)
_cod_original_sg_symbol_H-M 'P 21/n'
_cod_database_code 2207541
_cod_database_fobs_code 2207541

loop_
_symmetry_equiv_pos_as_xyz
'x, y, z'
'-x+1/2, y+1/2, -z+1/2'
'-x, -y, -z'
'x-1/2, -y-1/2, z-1/2'

loop_
_atom_site_label
_atom_site_fract_x
_atom_site_fract_y
_atom_site_fract_z
_atom_site_U_iso_or_equiv
_atom_site_adp_type
_atom_site_calc_flag
_atom_site_refinement_flags
_atom_site_occupancy
_atom_site_disorder_assembly
_atom_site_disorder_group
_atom_site_type_symbol
Sn1 0.12711(3) 0.250635(17) 0.60225(2) 0.03766(10) Uani d . 1 . . Sn
Cl1 -0.03804(12) 0.15427(7) 0.68653(9) 0.0534(3) Uani d . 1 A . Cl
Cl2 0.28230(13) 0.35085(7) 0.51584(11) 0.0626(4) Uani d . 1 A . Cl
N1 0.3237(4) 0.1804(2) 0.6640(3) 0.0483(10) Uani d . 1 A 1 N
N2 -0.0717(4) 0.3183(2) 0.5435(3) 0.0486(10) Uani d . 1 A 1 N
C1 0.1286(4) 0.1738(2) 0.4703(3) 0.0361(10) Uani d . 1 A 1 C
C2 0.1309(4) 0.3253(2) 0.7360(3) 0.0428(11) Uani d . 1 A 1 C
C3 0.3162(6) 0.1312(3) 0.7407(4) 0.0705(16) Uani d . 1 A 1 C
H3 0.2294 0.1246 0.7706 0.085 Uiso calc R 1 A 1 H
C4 0.4299(7) 0.0899(4) 0.7778(5) 0.093(2) Uani d . 1 A 1 C
H4 0.4202 0.0557 0.8316 0.112 Uiso calc R 1 A 1 H
C5 0.5568(6) 0.0990(4) 0.7358(5) 0.0793(19) Uani d . 1 A 1 C
H5 0.6356 0.0713 0.7604 0.095 Uiso calc R 1 A 1 H
C6 0.5679(6) 0.1484(4) 0.6583(5) 0.0810(18) Uani d . 1 A 1 C
H6 0.6545 0.1551 0.6282 0.097 Uiso calc R 1 A 1 H
C7 0.4504(5) 0.1888(3) 0.6237(4) 0.0661(15) Uani d . 1 A 1 C
H7 0.4592 0.2235 0.5702 0.079 Uiso calc R 1 A 1 H
C8 0.1320(4) 0.0922(2) 0.4817(4) 0.0468(12) Uani d . 1 A 1 C
H8 0.1314 0.0707 0.5453 0.056 Uiso calc R 1 A 1 H
C9 0.1363(5) 0.0418(3) 0.4016(4) 0.0561(13) Uani d . 1 A 1 C
H9 0.1396 -0.0133 0.4112 0.067 Uiso calc R 1 A 1 H
C10 0.1356(5) 0.0726(3) 0.3078(4) 0.0618(14) Uani d . 1 A 1 C
H10 0.1369 0.0388 0.2531 0.074 Uiso calc R 1 A 1 H
C11 0.1330(5) 0.1540(3) 0.2951(4) 0.0609(14) Uani d . 1 A 1 C
H11 0.1338 0.1755 0.2314 0.073 Uiso calc R 1 A 1 H
C12 0.1293(4) 0.2042(3) 0.3767(4) 0.0517(12) Uani d . 1 A 1 C
H12 0.1273 0.2593 0.3674 0.062 Uiso calc R 1 A 1 H
C13 -0.1807(5) 0.2791(3) 0.5013(4) 0.0579(14) Uani d . 1 A 1 C
H13 -0.1719 0.2245 0.4899 0.069 Uiso calc R 1 A 1 H
C14 -0.3049(6) 0.3163(4) 0.4741(4) 0.0738(17) Uani d . 1 A 1 C
H14 -0.3791 0.2878 0.4442 0.089 Uiso calc R 1 A 1 H
C15 -0.3171(6) 0.3970(4) 0.4922(5) 0.0817(19) Uani d . 1 A 1 C
H15 -0.4010 0.4236 0.4755 0.098 Uiso calc R 1 A 1 H
C16 -0.2075(7) 0.4378(3) 0.5342(4) 0.0764(18) Uani d . 1 A 1 C
H16 -0.2146 0.4924 0.5458 0.092 Uiso calc R 1 A 1 H
C17 -0.0846(6) 0.3970(3) 0.5596(4) 0.0614(14) Uani d . 1 A 1 C
H17 -0.0090 0.4248 0.5886 0.074 Uiso calc R 1 A 1 H
C18 0.0118(5) 0.3347(3) 0.7904(4) 0.0559(13) Uani d . 1 A 1 C
H18 -0.0708 0.3078 0.7714 0.067 Uiso calc R 1 A 1 H
C19 0.0126(5) 0.3833(3) 0.8726(4) 0.0656(15) Uani d . 1 A 1 C
H19 -0.0693 0.3894 0.9086 0.079 Uiso calc R 1 A 1 H
C20 0.1336(6) 0.4228(3) 0.9015(4) 0.0736(17) Uani d . 1 A 1 C
H20 0.1347 0.4561 0.9568 0.088 Uiso calc R 1 A 1 H
C21 0.2523(6) 0.4127(3) 0.8482(5) 0.0755(17) Uani d . 1 A 1 C
H21 0.3355 0.4384 0.8684 0.091 Uiso calc R 1 A 1 H
C22 0.2517(5) 0.3650(3) 0.7648(4) 0.0609(14) Uani d . 1 A 1 C
H22 0.3332 0.3598 0.7282 0.073 Uiso calc R 1 A 1 H

loop_
_atom_site_aniso_label
_atom_site_aniso_U_11
_atom_site_aniso_U_22
_atom_site_aniso_U_33
_atom_site_aniso_U_12
_atom_site_aniso_U_13
_atom_site_aniso_U_23
Sn1 0.03362(15) 0.03052(15) 0.04878(19) 0.00034(14) 0.00004(11) -0.00210(14)
Cl1 0.0513(7) 0.0457(7) 0.0635(9) -0.0100(6) 0.0098(6) -0.0002(6)
Cl2 0.0581(7) 0.0460(7) 0.0842(10) -0.0107(6) 0.0107(7) 0.0105(7)
N1 0.048(2) 0.045(2) 0.052(3) 0.0030(18) -0.0025(19) -0.0060(19)
N2 0.046(2) 0.042(2) 0.057(3) 0.0017(19) 0.0028(19) 0.0008(19)
C1 0.030(2) 0.033(2) 0.045(3) 0.0028(18) 0.0015(19) 0.002(2)
C2 0.030(2) 0.038(3) 0.059(3) 0.0057(19) -0.003(2) -0.001(2)
C3 0.070(4) 0.087(4) 0.054(4) 0.023(3) 0.009(3) 0.019(3)
C4 0.096(5) 0.121(6) 0.063(4) 0.048(4) 0.002(4) 0.028(4)
C5 0.072(4) 0.097(5) 0.068(4) 0.046(4) -0.012(3) -0.014(4)
C6 0.045(3) 0.099(5) 0.100(5) 0.019(3) 0.003(3) 0.004(4)
C7 0.043(3) 0.072(4) 0.083(4) -0.002(3) 0.010(3) 0.013(3)
C8 0.038(2) 0.044(3) 0.059(3) -0.002(2) -0.001(2) -0.004(2)
C9 0.048(3) 0.046(3) 0.074(4) 0.000(2) -0.001(3) -0.014(3)
C10 0.051(3) 0.070(4) 0.064(4) -0.002(3) 0.001(3) -0.022(3)
C11 0.049(3) 0.085(4) 0.048(3) 0.003(3) -0.002(2) 0.003(3)
C12 0.047(3) 0.051(3) 0.057(4) 0.004(2) -0.002(2) 0.004(3)
C13 0.048(3) 0.051(3) 0.074(4) -0.010(2) -0.004(3) 0.002(3)
C14 0.046(3) 0.090(5) 0.085(5) -0.006(3) -0.005(3) 0.022(4)
C15 0.060(4) 0.100(5) 0.086(5) 0.030(4) 0.013(3) 0.032(4)
C16 0.092(5) 0.049(3) 0.089(5) 0.031(3) 0.012(4) 0.010(3)
C17 0.076(4) 0.039(3) 0.069(4) 0.005(3) 0.002(3) 0.001(2)
C18 0.039(3) 0.056(3) 0.072(4) 0.004(2) -0.002(2) -0.009(3)
C19 0.049(3) 0.075(4) 0.073(4) 0.011(3) 0.006(3) -0.015(3)
C20 0.072(4) 0.074(4) 0.074(4) 0.011(3) -0.014(3) -0.024(3)
C21 0.046(3) 0.083(4) 0.097(5) -0.002(3) -0.012(3) -0.032(4)
C22 0.038(3) 0.066(3) 0.079(4) 0.006(3) -0.005(3) -0.021(3)

loop_
_atom_type_symbol
_atom_type_description
_atom_type_scat_dispersion_real
_atom_type_scat_dispersion_imag
_atom_type_scat_source
C C 0.0033 0.0016 'International Tables Vol C Tables 4.2.6.8 and 6.1.1.4'
H H 0.0000 0.0000 'International Tables Vol C Tables 4.2.6.8 and 6.1.1.4'
Cl Cl 0.1484 0.1585 'International Tables Vol C Tables 4.2.6.8 and 6.1.1.4'
Sn Sn -0.6537 1.4246 'International Tables Vol C Tables 4.2.6.8 and 6.1.1.4'
N N 0.0061 0.0033 'International Tables Vol C Tables 4.2.6.8 and 6.1.1.4'

loop_
_geom_angle_atom_site_label_1
_geom_angle_atom_site_label_2
_geom_angle_atom_site_label_3
_geom_angle
C2 Sn1 C1 178.29(15)
C2 Sn1 N2 89.87(14)
C1 Sn1 N2 91.84(14)
C2 Sn1 N1 89.92(14)
C1 Sn1 N1 88.37(14)
N2 Sn1 N1 178.53(13)
C2 Sn1 Cl2 90.27(12)
C1 Sn1 Cl2 89.88(11)
N2 Sn1 Cl2 89.62(10)
N1 Sn1 Cl2 91.84(10)
C2 Sn1 Cl1 89.42(12)
C1 Sn1 Cl1 90.51(11)
N2 Sn1 Cl1 87.75(9)
N1 Sn1 Cl1 90.79(10)
Cl2 Sn1 Cl1 177.35(4)
C3 N1 C7 116.8(4)
C3 N1 Sn1 122.2(3)
C7 N1 Sn1 121.0(3)
C13 N2 C17 118.6(4)
C13 N2 Sn1 121.0(3)
C17 N2 Sn1 120.1(3)
C12 C1 C8 118.3(4)
C12 C1 Sn1 122.3(3)
C8 C1 Sn1 119.4(3)
C22 C2 C18 119.0(4)
C22 C2 Sn1 120.3(3)
C18 C2 Sn1 120.7(3)
N1 C3 C4 122.9(5)
N1 C3 H3 118.6
C4 C3 H3 118.6
C5 C4 C3 119.4(6)
C5 C4 H4 120.3
C3 C4 H4 120.3
C6 C5 C4 119.2(6)
C6 C5 H5 120.4
C4 C5 H5 120.4
C5 C6 C7 119.3(5)
C5 C6 H6 120.3
C7 C6 H6 120.3
N1 C7 C6 122.4(5)
N1 C7 H7 118.8
C6 C7 H7 118.8
C9 C8 C1 121.6(5)
C9 C8 H8 119.2
C1 C8 H8 119.2
C10 C9 C8 119.8(5)
C10 C9 H9 120.1
C8 C9 H9 120.1
C9 C10 C11 119.4(5)
C9 C10 H10 120.3
C11 C10 H10 120.3
C10 C11 C12 120.1(5)
C10 C11 H11 119.9
C12 C11 H11 119.9
C1 C12 C11 120.8(5)
C1 C12 H12 119.6
C11 C12 H12 119.6
N2 C13 C14 122.4(5)
N2 C13 H13 118.8
C14 C13 H13 118.8
C13 C14 C15 118.2(6)
C13 C14 H14 120.9
C15 C14 H14 120.9
C16 C15 C14 120.1(5)
C16 C15 H15 119.9
C14 C15 H15 119.9
C15 C16 C17 119.0(5)
C15 C16 H16 120.5
C17 C16 H16 120.5
N2 C17 C16 121.6(5)
N2 C17 H17 119.2
C16 C17 H17 119.2
C2 C18 C19 120.9(5)
C2 C18 H18 119.6
C19 C18 H18 119.6
C20 C19 C18 120.1(5)
C20 C19 H19 120.0
C18 C19 H19 120.0
C21 C20 C19 119.0(5)
C21 C20 H20 120.5
C19 C20 H20 120.5
C20 C21 C22 121.2(5)
C20 C21 H21 119.4
C22 C21 H21 119.4
C2 C22 C21 119.8(5)
C2 C22 H22 120.1
C21 C22 H22 120.1

loop_
_geom_bond_atom_site_label_1
_geom_bond_atom_site_label_2
_geom_bond_distance
_geom_bond_publ_flag
Sn1 C2 2.192(4) y
Sn1 C1 2.194(4) y
Sn1 N2 2.314(4) y
Sn1 N1 2.331(4) y
Sn1 Cl2 2.5310(12) y
Sn1 Cl1 2.5331(12) y
N1 C3 1.324(6) ?
N1 C7 1.335(5) ?
N2 C13 1.335(6) ?
N2 C17 1.339(5) ?
C1 C12 1.359(6) ?
C1 C8 1.373(5) ?
C2 C22 1.366(6) ?
C2 C18 1.368(6) ?
C3 C4 1.360(7) ?
C3 H3 0.9300 ?
C4 C5 1.348(8) ?
C4 H4 0.9300 ?
C5 C6 1.337(8) ?
C5 H5 0.9300 ?
C6 C7 1.371(7) ?
C6 H6 0.9300 ?
C7 H7 0.9300 ?
C8 C9 1.371(6) ?
C8 H8 0.9300 ?
C9 C10 1.364(7) ?
C9 H9 0.9300 ?
C10 C11 1.371(6) ?
C10 H10 0.9300 ?
C11 C12 1.385(6) ?
C11 H11 0.9300 ?
C12 H12 0.9300 ?
C13 C14 1.369(7) ?
C13 H13 0.9300 ?
C14 C15 1.378(7) ?
C14 H14 0.9300 ?
C15 C16 1.351(8) ?
C15 H15 0.9300 ?
C16 C17 1.381(7) ?
C16 H16 0.9300 ?
C17 H17 0.9300 ?
C18 C19 1.374(6) ?
C18 H18 0.9300 ?
C19 C20 1.367(7) ?
C19 H19 0.9300 ?
C20 C21 1.358(7) ?
C20 H20 0.9300 ?
C21 C22 1.378(7) ?
C21 H21 0.9300 ?
C22 H22 0.9300 ?
